data_7008705
loop_
_publ_author_name
'Chivers, Tristram'
'Eisler, Dana J.'
'Ritch, Jamie S.'

_publ_section_title
;
 Synthesis and structures of M[N(TePPri2)2-Te,Te']n (n = 2, M = Zn, Cd,
 Hg; n = 3, M = Sb, Bi): the first ditelluroimidodiphosphinato p- and
 d-block metal complexes.
;
_journal_issue 16
_journal_name_full 'Dalton transactions (Cambridge, England : 2003)'
_journal_page_first 2675
_journal_page_last 2677
_journal_paper_doi 10.1039/b506174a
_journal_year 2005
_chemical_formula_moiety 'C36 H84 N3 P6 Sb Te6'
_chemical_formula_sum 'C36 H84 N3 P6 Sb Te6'
_chemical_formula_weight 1632.23
_chemical_name_systematic
;
?
;
_space_group_IT_number 15
_symmetry_cell_setting monoclinic
_symmetry_space_group_name_Hall '-C 2yc'
_symmetry_space_group_name_H-M 'C 1 2/c 1'
_atom_sites_solution_hydrogens geom
_atom_sites_solution_primary direct
_atom_sites_solution_secondary difmap
_audit_creation_method SHELXL-97
_cell_angle_alpha 90.00
_cell_angle_beta 122.10(3)
_cell_angle_gamma 90.00
_cell_formula_units_Z 4
_cell_length_a 25.817(5)
_cell_length_b 13.084(3)
_cell_length_c 20.050(4)
_cell_measurement_temperature 173(2)
_cell_volume 5737(3)
_computing_cell_refinement 'Nonius DENZO'
_computing_data_collection 'Nonius COLLECT'
_computing_data_reduction 'Nonius DENZO'
_computing_molecular_graphics 'Bruker SHELXTL'
_computing_publication_material 'Bruker SHELXTL'
_computing_structure_refinement 'SHELXL-97 (Sheldrick, 1997)'
_computing_structure_solution 'SHELXS-97 (Sheldrick, 1990)'
_diffrn_ambient_temperature 173(2)
_diffrn_measured_fraction_theta_full 0.996
_diffrn_measured_fraction_theta_max 0.996
_diffrn_measurement_device_type 'Nonius Kappa CCD'
_diffrn_measurement_method 'phi\omega scans'
_diffrn_radiation_monochromator graphite
_diffrn_radiation_source 'fine-focus sealed tube'
_diffrn_radiation_type MoK\a
_diffrn_radiation_wavelength 0.71073
_diffrn_reflns_av_R_equivalents 0.10
_diffrn_reflns_av_sigmaI/netI 0.0415
_diffrn_reflns_limit_h_max 30
_diffrn_reflns_limit_h_min 0
_diffrn_reflns_limit_k_max 15
_diffrn_reflns_limit_k_min 0
_diffrn_reflns_limit_l_max 20
_diffrn_reflns_limit_l_min -23
_diffrn_reflns_number 47603
_diffrn_reflns_theta_full 25.02
_diffrn_reflns_theta_max 25.02
_diffrn_reflns_theta_min 3.50
_exptl_absorpt_coefficient_mu 3.665
_exptl_absorpt_correction_T_max 0.8980
_exptl_absorpt_correction_T_min 0.7835
_exptl_absorpt_correction_type integration
_exptl_crystal_colour red
_exptl_crystal_density_diffrn 1.890
_exptl_crystal_density_method 'not measured'
_exptl_crystal_description needle
_exptl_crystal_F_000 3096
_exptl_crystal_size_max 0.07
_exptl_crystal_size_mid 0.04
_exptl_crystal_size_min 0.03
_refine_diff_density_max 1.242
_refine_diff_density_min -0.885
_refine_diff_density_rms 0.153
_refine_ls_extinction_method none
_refine_ls_goodness_of_fit_ref 1.055
_refine_ls_hydrogen_treatment constr
_refine_ls_matrix_type full
_refine_ls_number_parameters 248
_refine_ls_number_reflns 5051
_refine_ls_number_restraints 0
_refine_ls_restrained_S_all 1.055
_refine_ls_R_factor_all 0.0576
_refine_ls_R_factor_gt 0.0377
_refine_ls_shift/su_max 0.002
_refine_ls_shift/su_mean 0.000
_refine_ls_structure_factor_coef Fsqd
_refine_ls_weighting_details 'calc w=1/[\s^2^(Fo^2^)+(0.0301P)^2^+45.1915P] where P=(Fo^2^+2Fc^2^)/3'
_refine_ls_weighting_scheme calc
_refine_ls_wR_factor_gt 0.0741
_refine_ls_wR_factor_ref 0.0793
_reflns_number_gt 4001
_reflns_number_total 5051
_reflns_threshold_expression >2sigma(I)
_cod_data_source_file b506174a.txt
_cod_data_source_block 3a
_cod_depositor_comments
;
The following automatic conversions were performed:
'_symmetry_cell_setting' value 'Monoclinic' changed to 'monoclinic'
according to '/home/saulius/struct/CIF-dictionaries/cif_core.dic'
dictionary named 'cif_core.dic' version 2.4.1 from 2010-06-29.

Automatic conversion script
Id: cif_fix_enum 1527 2010-12-29 10:47:43Z saulius 
;
_cod_original_cell_volume 5737(2)
_cod_original_sg_symbol_H-M C2/c
_cod_database_code 7008705

loop_
_symmetry_equiv_pos_as_xyz
'x, y, z'
'-x, y, -z+1/2'
'x+1/2, y+1/2, z'
'-x+1/2, y+1/2, -z+1/2'
'-x, -y, -z'
'x, -y, z-1/2'
'-x+1/2, -y+1/2, -z'
'x+1/2, -y+1/2, z-1/2'

loop_
_atom_site_label
_atom_site_type_symbol
_atom_site_fract_x
_atom_site_fract_y
_atom_site_fract_z
_atom_site_U_iso_or_equiv
_atom_site_adp_type
_atom_site_occupancy
_atom_site_symmetry_multiplicity
_atom_site_calc_flag
_atom_site_refinement_flags
_atom_site_disorder_assembly
_atom_site_disorder_group
Sb1 Sb 0.0000 0.97500(4) 0.2500 0.01992(14) Uani 1 2 d S . .
Te1 Te 0.085251(19) 0.81320(3) 0.36652(2) 0.02680(12) Uani 1 1 d . . .
P1 P 0.06706(7) 0.64123(13) 0.31266(9) 0.0218(4) Uani 1 1 d . . .
N1 N 0.0000 0.6032(6) 0.2500 0.0256(17) Uani 1 2 d S . .
C1 C 0.1834(3) 0.6246(6) 0.3323(5) 0.048(2) Uani 1 1 d . . .
H1A H 0.2058 0.6129 0.3060 0.072 Uiso 1 1 calc R . .
H1B H 0.1945 0.5718 0.3724 0.072 Uiso 1 1 calc R . .
H1C H 0.1941 0.6920 0.3574 0.072 Uiso 1 1 calc R . .
C2 C 0.1150(3) 0.6201(5) 0.2720(4) 0.0307(16) Uani 1 1 d . . .
H2A H 0.1059 0.5495 0.2494 0.037 Uiso 1 1 calc R . .
C3 C 0.0970(3) 0.6933(6) 0.2041(4) 0.0416(19) Uani 1 1 d . . .
H3A H 0.1143 0.6694 0.1736 0.062 Uiso 1 1 calc R . .
H3B H 0.1127 0.7617 0.2249 0.062 Uiso 1 1 calc R . .
H3C H 0.0523 0.6959 0.1700 0.062 Uiso 1 1 calc R . .
C4 C 0.0983(4) 0.4457(5) 0.3753(4) 0.046(2) Uani 1 1 d . . .
H4A H 0.1160 0.4026 0.4223 0.068 Uiso 1 1 calc R . .
H4B H 0.1233 0.4408 0.3519 0.068 Uiso 1 1 calc R . .
H4C H 0.0566 0.4227 0.3370 0.068 Uiso 1 1 calc R . .
C5 C 0.0967(3) 0.5564(5) 0.3979(4) 0.0286(16) Uani 1 1 d . . .
H5A H 0.1396 0.5778 0.4375 0.034 Uiso 1 1 calc R . .
C6 C 0.0592(4) 0.5652(6) 0.4366(4) 0.0436(19) Uani 1 1 d . . .
H6A H 0.0753 0.5174 0.4809 0.065 Uiso 1 1 calc R . .
H6B H 0.0164 0.5487 0.3979 0.065 Uiso 1 1 calc R . .
H6C H 0.0620 0.6351 0.4558 0.065 Uiso 1 1 calc R . .
Te2 Te 0.103899(19) 1.12278(4) 0.36302(2) 0.02784(12) Uani 1 1 d . . .
P2 P 0.17769(7) 1.10561(13) 0.32238(9) 0.0216(4) Uani 1 1 d . . .
C7 C 0.2271(4) 0.9335(6) 0.2885(4) 0.0438(19) Uani 1 1 d . . .
H7A H 0.2319 0.8590 0.2928 0.066 Uiso 1 1 calc R . .
H7B H 0.2670 0.9657 0.3085 0.066 Uiso 1 1 calc R . .
H7C H 0.1993 0.9524 0.2332 0.066 Uiso 1 1 calc R . .
C8 C 0.2005(3) 0.9700(5) 0.3371(4) 0.0292(15) Uani 1 1 d . . .
H8A H 0.1618 0.9303 0.3171 0.035 Uiso 1 1 calc R . .
C9 C 0.2408(3) 0.9433(6) 0.4244(4) 0.0426(19) Uani 1 1 d . . .
H9A H 0.2441 0.8689 0.4306 0.064 Uiso 1 1 calc R . .
H9B H 0.2227 0.9714 0.4527 0.064 Uiso 1 1 calc R . .
H9C H 0.2817 0.9726 0.4458 0.064 Uiso 1 1 calc R . .
C10 C 0.2968(3) 1.1712(7) 0.3773(4) 0.046(2) Uani 1 1 d . . .
H10A H 0.3307 1.2156 0.4140 0.069 Uiso 1 1 calc R . .
H10B H 0.2826 1.1912 0.3231 0.069 Uiso 1 1 calc R . .
H10C H 0.3107 1.1000 0.3859 0.069 Uiso 1 1 calc R . .
C11 C 0.2447(3) 1.1819(6) 0.3912(4) 0.0312(16) Uani 1 1 d . . .
H11A H 0.2596 1.1565 0.4456 0.037 Uiso 1 1 calc R . .
C12 C 0.2287(3) 1.2941(6) 0.3883(4) 0.0440(19) Uani 1 1 d . . .
H12A H 0.2642 1.3310 0.4302 0.066 Uiso 1 1 calc R . .
H12B H 0.1943 1.3009 0.3959 0.066 Uiso 1 1 calc R . .
H12C H 0.2173 1.3227 0.3371 0.066 Uiso 1 1 calc R . .
N2 N 0.1575(2) 1.1434(4) 0.2361(3) 0.0216(11) Uani 1 1 d . . .
P3 P 0.09449(7) 1.13187(12) 0.15246(9) 0.0193(3) Uani 1 1 d . . .
Te3 Te 0.036033(19) 0.97496(3) 0.12740(2) 0.02415(12) Uani 1 1 d . . .
C13 C 0.1562(3) 1.2323(6) 0.0933(4) 0.0357(17) Uani 1 1 d . . .
H13A H 0.1666 1.2352 0.0529 0.054 Uiso 1 1 calc R . .
H13B H 0.1937 1.2261 0.1454 0.054 Uiso 1 1 calc R . .
H13C H 0.1345 1.2948 0.0912 0.054 Uiso 1 1 calc R . .
C14 C 0.1152(3) 1.1397(5) 0.0782(3) 0.0228(14) Uani 1 1 d . . .
H14A H 0.0767 1.1491 0.0257 0.027 Uiso 1 1 calc R . .
C15 C 0.1463(3) 1.0425(5) 0.0746(4) 0.0331(17) Uani 1 1 d . . .
H15A H 0.1533 1.0478 0.0313 0.050 Uiso 1 1 calc R . .
H15B H 0.1199 0.9836 0.0658 0.050 Uiso 1 1 calc R . .
H15C H 0.1855 1.0338 0.1244 0.050 Uiso 1 1 calc R . .
C16 C 0.0742(4) 1.3395(5) 0.1723(5) 0.050(2) Uani 1 1 d . . .
H16A H 0.0468 1.3849 0.1783 0.074 Uiso 1 1 calc R . .
H16B H 0.0851 1.3715 0.1371 0.074 Uiso 1 1 calc R . .
H16C H 0.1114 1.3275 0.2238 0.074 Uiso 1 1 calc R . .
C17 C 0.0419(3) 1.2374(5) 0.1370(4) 0.0292(15) Uani 1 1 d . . .
H17A H 0.0220 1.2180 0.1665 0.035 Uiso 1 1 calc R . .
C18 C -0.0101(3) 1.2481(5) 0.0505(4) 0.0367(17) Uani 1 1 d . . .
H18A H -0.0425 1.2912 0.0471 0.055 Uiso 1 1 calc R . .
H18B H -0.0268 1.1804 0.0288 0.055 Uiso 1 1 calc R . .
H18C H 0.0056 1.2796 0.0204 0.055 Uiso 1 1 calc R . .

loop_
_atom_site_aniso_label
_atom_site_aniso_U_11
_atom_site_aniso_U_22
_atom_site_aniso_U_33
_atom_site_aniso_U_23
_atom_site_aniso_U_13
_atom_site_aniso_U_12
Sb1 0.0190(3) 0.0232(3) 0.0187(3) 0.000 0.0108(3) 0.000
Te1 0.0260(2) 0.0254(2) 0.0213(2) -0.00195(18) 0.00734(19) 0.00137(19)
P1 0.0179(8) 0.0243(9) 0.0212(8) 0.0007(7) 0.0089(7) 0.0019(7)
N1 0.020(4) 0.025(4) 0.025(4) 0.000 0.007(3) 0.000
C1 0.033(4) 0.050(5) 0.066(5) 0.003(4) 0.030(4) 0.007(4)
C2 0.025(4) 0.032(4) 0.038(4) 0.002(3) 0.018(3) 0.006(3)
C3 0.039(4) 0.056(5) 0.045(4) -0.006(4) 0.032(4) 0.000(4)
C4 0.057(5) 0.027(4) 0.051(5) 0.017(4) 0.028(4) 0.016(4)
C5 0.024(4) 0.029(4) 0.022(3) 0.008(3) 0.005(3) 0.005(3)
C6 0.057(5) 0.046(5) 0.026(4) 0.004(3) 0.021(4) -0.003(4)
Te2 0.0242(2) 0.0387(3) 0.0245(2) -0.0076(2) 0.01556(19) -0.0053(2)
P2 0.0171(8) 0.0312(10) 0.0157(8) 0.0014(7) 0.0082(7) 0.0004(7)
C7 0.049(5) 0.039(5) 0.048(5) 0.004(4) 0.029(4) 0.014(4)
C8 0.025(4) 0.031(4) 0.025(3) 0.009(3) 0.008(3) 0.004(3)
C9 0.039(4) 0.043(5) 0.026(4) 0.008(3) 0.004(3) 0.005(4)
C10 0.022(4) 0.072(6) 0.043(4) -0.010(4) 0.016(4) -0.007(4)
C11 0.019(3) 0.050(5) 0.020(3) -0.005(3) 0.007(3) -0.009(3)
C12 0.034(4) 0.046(5) 0.045(5) -0.017(4) 0.015(4) -0.010(4)
N2 0.018(3) 0.024(3) 0.019(3) -0.005(2) 0.008(2) -0.001(2)
P3 0.0188(8) 0.0223(9) 0.0160(8) -0.0004(7) 0.0086(7) -0.0016(7)
Te3 0.0287(2) 0.0267(2) 0.0207(2) -0.00419(18) 0.01561(19) -0.0076(2)
C13 0.029(4) 0.049(5) 0.030(4) 0.003(3) 0.016(3) -0.013(3)
C14 0.023(3) 0.031(4) 0.012(3) 0.005(3) 0.007(3) -0.006(3)
C15 0.037(4) 0.041(4) 0.032(4) -0.005(3) 0.026(3) -0.005(3)
C16 0.043(5) 0.030(4) 0.059(5) -0.005(4) 0.017(4) 0.004(4)
C17 0.024(4) 0.031(4) 0.029(4) -0.003(3) 0.011(3) 0.000(3)
C18 0.036(4) 0.034(4) 0.030(4) 0.004(3) 0.010(3) 0.009(3)

loop_
_atom_type_symbol
_atom_type_description
_atom_type_scat_dispersion_real
_atom_type_scat_dispersion_imag
_atom_type_scat_source
C C 0.0033 0.0016 'International Tables Vol C Tables 4.2.6.8 and 6.1.1.4'
H H 0.0000 0.0000 'International Tables Vol C Tables 4.2.6.8 and 6.1.1.4'
N N 0.0061 0.0033 'International Tables Vol C Tables 4.2.6.8 and 6.1.1.4'
P P 0.1023 0.0942 'International Tables Vol C Tables 4.2.6.8 and 6.1.1.4'
Sb Sb -0.5866 1.5461 'International Tables Vol C Tables 4.2.6.8 and 6.1.1.4'
Te Te -0.5308 1.6751 'International Tables Vol C Tables 4.2.6.8 and 6.1.1.4'

loop_
_geom_angle_atom_site_label_1
_geom_angle_atom_site_label_2
_geom_angle_atom_site_label_3
_geom_angle
_geom_angle_site_symmetry_1
_geom_angle_site_symmetry_3
_geom_angle_publ_flag
Te1 Sb1 Te1 92.18(4) 2 . ?
Te1 Sb1 Te3 77.772(19) 2 . ?
Te1 Sb1 Te3 102.22(2) . . ?
Te3 Sb1 Te3 179.98(3) . 2 ?
Te1 Sb1 Te2 169.715(15) 2 . ?
Te1 Sb1 Te2 83.18(3) . . ?
Te3 Sb1 Te2 94.19(2) . . ?
Te3 Sb1 Te2 85.82(2) 2 . ?
Te2 Sb1 Te2 102.81(4) . 2 ?
P1 Te1 Sb1 114.29(5) . . ?
N1 P1 C2 108.2(2) . . ?
N1 P1 C5 106.8(3) . . ?
C2 P1 C5 106.2(3) . . ?
N1 P1 Te1 120.9(2) . . ?
C2 P1 Te1 108.7(2) . . ?
C5 P1 Te1 105.1(2) . . ?
P1 N1 P1 143.4(5) . 2 ?
C3 C2 C1 111.1(6) . . ?
C3 C2 P1 110.3(4) . . ?
C1 C2 P1 114.5(5) . . ?
C4 C5 C6 110.3(6) . . ?
C4 C5 P1 111.2(5) . . ?
C6 C5 P1 111.4(5) . . ?
P2 Te2 Sb1 102.92(4) . . ?
N2 P2 C11 106.4(3) . . ?
N2 P2 C8 111.4(3) . . ?
C11 P2 C8 108.1(3) . . ?
N2 P2 Te2 117.90(19) . . ?
C11 P2 Te2 106.8(2) . . ?
C8 P2 Te2 105.8(2) . . ?
C9 C8 C7 113.1(6) . . ?
C9 C8 P2 111.6(5) . . ?
C7 C8 P2 114.2(5) . . ?
C12 C11 C10 109.4(6) . . ?
C12 C11 P2 111.7(5) . . ?
C10 C11 P2 112.7(5) . . ?
P2 N2 P3 132.0(3) . . ?
N2 P3 C14 105.8(3) . . ?
N2 P3 C17 110.6(3) . . ?
C14 P3 C17 109.2(3) . . ?
N2 P3 Te3 117.8(2) . . ?
C14 P3 Te3 107.2(2) . . ?
C17 P3 Te3 106.0(2) . . ?
P3 Te3 Sb1 104.71(4) . . ?
C15 C14 C13 110.1(5) . . ?
C15 C14 P3 112.3(4) . . ?
C13 C14 P3 110.7(4) . . ?
C16 C17 C18 112.1(6) . . ?
C16 C17 P3 113.8(5) . . ?
C18 C17 P3 112.5(5) . . ?

loop_
_geom_bond_atom_site_label_1
_geom_bond_atom_site_label_2
_geom_bond_distance
_geom_bond_site_symmetry_2
_geom_bond_publ_flag
Sb1 Te1 3.0526(10) . ?
Sb1 Te3 3.0558(7) . ?
Sb1 Te2 3.0996(11) . ?
Te1 P1 2.4310(17) . ?
P1 N1 1.585(3) . ?
P1 C2 1.829(6) . ?
P1 C5 1.830(6) . ?
C1 C2 1.522(9) . ?
C2 C3 1.521(9) . ?
C4 C5 1.525(9) . ?
C5 C6 1.533(9) . ?
Te2 P2 2.4482(17) . ?
P2 N2 1.596(5) . ?
P2 C11 1.832(6) . ?
P2 C8 1.844(7) . ?
C7 C8 1.537(9) . ?
C8 C9 1.527(8) . ?
C10 C11 1.518(9) . ?
C11 C12 1.516(10) . ?
N2 P3 1.607(5) . ?
P3 C14 1.832(6) . ?
P3 C17 1.843(7) . ?
P3 Te3 2.4369(17) . ?
C13 C14 1.529(8) . ?
C14 C15 1.525(9) . ?
C16 C17 1.534(9) . ?
C17 C18 1.536(8) . ?
